data_7056662
loop_
_publ_author_name
'Martins, Marcos A. P.'
'Zimmer, Ge\'orgia Cristiane'
'Rodrigues, Leticia V.'
'Orlando, Tain\'ara'
'Buriol, Lilian'
'Alajarin, Mateo'
'Berna, Jose'
'Frizzo, Clarissa Piccinin'
'Bonacorso, Helio Gauze'
'Zanatta, Nilo'

_publ_section_title
;
 Competition Between the Donor and Acceptor Hydrogen Bonds of the Threads
 in the Formation of [2]Rotaxane by Clipping Reaction
;
_journal_name_full 'New J. Chem.'
_journal_paper_doi 10.1039/C7NJ02443F
_journal_year 2017
_chemical_formula_moiety 'C30 H36 N6 O2'
_chemical_formula_sum 'C30 H36 N6 O2'
_chemical_formula_weight 512.65
_chemical_melting_point ?
_chemical_name_common thread-1,5-fenil
_chemical_name_systematic
;
'1,2-bis(aminocarbonyl-(3'-phenyl)-(1'(tert-butyl)-1H-pyrazole-5'-il)ethane'
;
_space_group_IT_number 14
_symmetry_cell_setting monoclinic
_symmetry_space_group_name_Hall '-P 2ybc'
_symmetry_space_group_name_H-M 'P 1 21/c 1'
_atom_sites_solution_hydrogens geom
_atom_sites_solution_primary direct
_atom_sites_solution_secondary difmap
_audit_conform_dict_location ftp://ftp.iucr.org/pub/cif_core.dic
_audit_conform_dict_name cif_core.dic
_audit_conform_dict_version 2.4
_audit_creation_date 2017-04-08T09:48:19-00:00
_audit_creation_method 'WinGX routine CIF_UPDATE'
_audit_update_record
;
2017-09-21 deposited with the CCDC.
2017-10-04 downloaded from the CCDC.
;
_cell_angle_alpha 90
_cell_angle_beta 100.744(3)
_cell_angle_gamma 90
_cell_formula_units_Z 4
_cell_length_a 13.0096(10)
_cell_length_b 18.5432(14)
_cell_length_c 12.0412(9)
_cell_measurement_reflns_used 9906
_cell_measurement_temperature 293(2)
_cell_measurement_theta_max 68.089
_cell_measurement_theta_min 4.2025
_cell_volume 2853.9(4)
_computing_cell_refinement 'BRUKER SANT'
_computing_data_collection 'BRUKER APEX-III'
_computing_data_reduction 'BRUKER SOFTWARE'
_computing_molecular_graphics 'ORTEP-3 (Farrugia, 2000)'
_computing_publication_material 'SHELXL-97 (Sheldrick, 1997)'
_computing_structure_refinement 'SHELXL-97 (Sheldrick, 2008)'
_computing_structure_solution 'SHELXL97 (Sheldrick, 1997)'
_diffrn_ambient_temperature 293(2)
_diffrn_detector_area_resol_mean none
_diffrn_measured_fraction_theta_full 0.963
_diffrn_measured_fraction_theta_max 0.963
_diffrn_measurement_device_type 'D8 Quest'
_diffrn_measurement_method 'phi and omega scans'
_diffrn_radiation_monochromator graphite
_diffrn_radiation_type CuK\a
_diffrn_radiation_wavelength 1.54178
_diffrn_reflns_av_R_equivalents 0.0257
_diffrn_reflns_av_unetI/netI 0.0203
_diffrn_reflns_limit_h_max 15
_diffrn_reflns_limit_h_min -15
_diffrn_reflns_limit_k_max 21
_diffrn_reflns_limit_k_min -22
_diffrn_reflns_limit_l_max 14
_diffrn_reflns_limit_l_min -14
_diffrn_reflns_number 22676
_diffrn_reflns_theta_full 68.18
_diffrn_reflns_theta_max 68.18
_diffrn_reflns_theta_min 4.2
_diffrn_standards_decay_% none
_diffrn_standards_interval_count none
_diffrn_standards_interval_time none
_diffrn_standards_number none
_exptl_absorpt_coefficient_mu 0.612
_exptl_absorpt_correction_T_max 0.7531
_exptl_absorpt_correction_T_min 0.6743
_exptl_absorpt_correction_type multi-scan
_exptl_absorpt_process_details SADABS
_exptl_crystal_colour colourless
_exptl_crystal_density_diffrn 1.193
_exptl_crystal_density_meas ?
_exptl_crystal_density_method 'not measured'
_exptl_crystal_description block
_exptl_crystal_F_000 1096
_exptl_crystal_size_max 0.46
_exptl_crystal_size_mid 0.43
_exptl_crystal_size_min 0.25
_refine_diff_density_max 0.576
_refine_diff_density_min -0.539
_refine_diff_density_rms 0.175
_refine_ls_extinction_coef none
_refine_ls_extinction_method none
_refine_ls_goodness_of_fit_ref 1.176
_refine_ls_hydrogen_treatment constr
_refine_ls_matrix_type full
_refine_ls_number_parameters 343
_refine_ls_number_reflns 5035
_refine_ls_number_restraints 0
_refine_ls_restrained_S_all 1.176
_refine_ls_R_factor_all 0.1086
_refine_ls_R_factor_gt 0.0996
_refine_ls_shift/su_max 0
_refine_ls_shift/su_mean 0
_refine_ls_structure_factor_coef Fsqd
_refine_ls_weighting_details 'calc w=1/[\s^2^(Fo^2^)+(0.1612P)^2^+5.3603P] where P=(Fo^2^+2Fc^2^)/3'
_refine_ls_weighting_scheme calc
_refine_ls_wR_factor_gt 0.3381
_refine_ls_wR_factor_ref 0.3454
_reflns_number_gt 4506
_reflns_number_total 5035
_reflns_threshold_expression >2\s(I)
_cod_data_source_file c7nj02443f2.cif
_cod_data_source_block compound_8c
_cod_depositor_comments
;
The following automatic conversions were performed:

'_chemical_melting_point' value 'none' was changed to '?' - the value
is undefined or not given.

'_exptl_crystal_density_meas' value 'none' was changed to '?' - the
value is perceived as not measured.

Automatic conversion script
Id: cif_fix_values 4973 2017-02-22 13:04:09Z antanas 
;
_cod_original_sg_symbol_Hall -P2ybc
_cod_original_sg_symbol_H-M P21/c
_cod_database_code 7056662
_exptl_absorpt_special_details
;
'SADABS (version 2012/1; Bruker, 2012) was used to perform the numerical
absorption correction based on the indexed faces of the cystal.'
;

loop_
_symmetry_equiv_pos_as_xyz
'x, y, z'
'-x, y+1/2, -z+1/2'
'-x, -y, -z'
'x, -y-1/2, z-1/2'

loop_
_atom_site_label
_atom_site_type_symbol
_atom_site_fract_x
_atom_site_fract_y
_atom_site_fract_z
_atom_site_U_iso_or_equiv
_atom_site_adp_type
_atom_site_occupancy
_atom_site_symmetry_multiplicity
_atom_site_calc_flag
_atom_site_refinement_flags
O2 O 0.5562(3) 0.74081(18) 0.3076(3) 0.0625(9) Uani 1 1 d .
O1 O 0.4099(3) 0.52640(17) 0.6200(3) 0.0645(10) Uani 1 1 d .
N52' N 0.5567(3) 0.6262(2) 0.3710(3) 0.0490(9) Uani 1 1 d .
H52' H 0.5789 0.5831 0.3633 0.059 Uiso 1 1 calc R
N52 N 0.4811(3) 0.6361(2) 0.6532(3) 0.0494(9) Uani 1 1 d .
H52 H 0.4846 0.675 0.6925 0.059 Uiso 1 1 calc R
N2 N 0.1944(3) 0.6153(2) 0.8153(3) 0.0482(9) Uani 1 1 d .
N1 N 0.2367(3) 0.5964(2) 0.7253(3) 0.0465(9) Uani 1 1 d .
N1' N 0.7588(3) 0.67520(19) 0.2375(3) 0.0433(8) Uani 1 1 d .
N2' N 0.8010(3) 0.6451(2) 0.1537(3) 0.0470(9) Uani 1 1 d .
C34' C 0.7801(8) 0.4935(3) -0.1971(5) 0.096(3) Uani 1 1 d .
H34' H 0.7922 0.4704 -0.2621 0.116 Uiso 1 1 calc R
C33' C 0.8631(7) 0.5184(4) -0.1189(6) 0.089(2) Uani 1 1 d .
H33' H 0.9311 0.5117 -0.1308 0.106 Uiso 1 1 calc R
C32' C 0.8458(5) 0.5532(3) -0.0229(5) 0.0685(14) Uani 1 1 d .
H32' H 0.9023 0.57 0.0298 0.082 Uiso 1 1 calc R
C31' C 0.7451(4) 0.5633(2) -0.0044(4) 0.0534(11) Uani 1 1 d .
C3' C 0.7264(4) 0.6033(2) 0.0956(3) 0.0464(10) Uani 1 1 d .
C4' C 0.6358(4) 0.6061(2) 0.1428(4) 0.0501(10) Uani 1 1 d .
H4' H 0.5736 0.5812 0.1188 0.06 Uiso 1 1 calc R
C5' C 0.6584(3) 0.6533(2) 0.2322(3) 0.0427(9) Uani 1 1 d .
C51' C 0.5863(3) 0.6781(2) 0.3072(3) 0.0439(9) Uani 1 1 d .
C53' C 0.4896(4) 0.6379(3) 0.4523(4) 0.0550(12) Uani 1 1 d .
H53A H 0.4315 0.6043 0.4379 0.066 Uiso 1 1 calc R
H53B H 0.4614 0.6864 0.4437 0.066 Uiso 1 1 calc R
C53 C 0.5488(4) 0.6278(3) 0.5712(4) 0.0545(11) Uani 1 1 d .
H53C H 0.5799 0.5801 0.5786 0.065 Uiso 1 1 calc R
H53D H 0.6049 0.6629 0.5866 0.065 Uiso 1 1 calc R
C51 C 0.4134(3) 0.5846(2) 0.6694(3) 0.0440(9) Uani 1 1 d .
C5 C 0.3431(3) 0.6034(2) 0.7490(3) 0.0421(9) Uani 1 1 d .
C4 C 0.3686(3) 0.6287(2) 0.8578(3) 0.0426(9) Uani 1 1 d .
H4 H 0.4351 0.6395 0.8977 0.051 Uiso 1 1 calc R
C3 C 0.2737(3) 0.6348(2) 0.8961(3) 0.0411(9) Uani 1 1 d .
C31 C 0.2499(3) 0.6599(2) 1.0043(3) 0.0438(9) Uani 1 1 d .
C36 C 0.1469(4) 0.6596(3) 1.0208(4) 0.0603(12) Uani 1 1 d .
H36 H 0.094 0.6439 0.963 0.072 Uiso 1 1 calc R
C35 C 0.1222(5) 0.6822(3) 1.1212(5) 0.0727(15) Uani 1 1 d .
H35 H 0.0529 0.6811 1.131 0.087 Uiso 1 1 calc R
C34 C 0.1991(5) 0.7065(3) 1.2073(5) 0.0668(14) Uani 1 1 d .
H34 H 0.1822 0.7222 1.2751 0.08 Uiso 1 1 calc R
C36' C 0.6621(5) 0.5372(3) -0.0830(4) 0.0700(15) Uani 1 1 d .
H36' H 0.5941 0.543 -0.0709 0.084 Uiso 1 1 calc R
C35' C 0.6796(7) 0.5023(3) -0.1800(5) 0.090(2) Uani 1 1 d .
H35' H 0.6235 0.4852 -0.2329 0.108 Uiso 1 1 calc R
C11 C 0.1637(4) 0.5751(3) 0.6192(4) 0.0586(12) Uani 1 1 d .
C13 C 0.1650(6) 0.4935(4) 0.6108(7) 0.105(3) Uani 1 1 d .
H13A H 0.1433 0.4729 0.6759 0.157 Uiso 1 1 calc R
H13B H 0.2346 0.4775 0.6076 0.157 Uiso 1 1 calc R
H13C H 0.118 0.4784 0.5437 0.157 Uiso 1 1 calc R
C12 C 0.1966(5) 0.6117(4) 0.5181(4) 0.0780(17) Uani 1 1 d .
H12A H 0.1945 0.663 0.5271 0.117 Uiso 1 1 calc R
H12B H 0.1496 0.5979 0.4502 0.117 Uiso 1 1 calc R
H12C H 0.2665 0.5971 0.5133 0.117 Uiso 1 1 calc R
C14 C 0.0544(4) 0.6022(4) 0.6282(6) 0.088(2) Uani 1 1 d .
H14A H 0.0551 0.6539 0.6329 0.132 Uiso 1 1 calc R
H14B H 0.0344 0.5824 0.6948 0.132 Uiso 1 1 calc R
H14C H 0.0051 0.5873 0.5627 0.132 Uiso 1 1 calc R
C32 C 0.3268(4) 0.6843(2) 1.0921(4) 0.0516(11) Uani 1 1 d .
H32 H 0.3962 0.6852 1.0831 0.062 Uiso 1 1 calc R
C33 C 0.3013(4) 0.7074(3) 1.1923(4) 0.0595(12) Uani 1 1 d .
H33 H 0.3537 0.7236 1.2503 0.071 Uiso 1 1 calc R
C11' C 0.8233(4) 0.7282(3) 0.3150(4) 0.0511(11) Uani 1 1 d .
C12' C 0.9374(4) 0.7105(5) 0.3183(7) 0.103(3) Uani 1 1 d .
H12D H 0.9527 0.7143 0.2435 0.155 Uiso 1 1 calc R
H12E H 0.9514 0.6623 0.3458 0.155 Uiso 1 1 calc R
H12F H 0.9804 0.7437 0.3676 0.155 Uiso 1 1 calc R
C13' C 0.7962(7) 0.8032(3) 0.2668(6) 0.099(2) Uani 1 1 d .
H13D H 0.8115 0.806 0.192 0.149 Uiso 1 1 calc R
H13E H 0.837 0.8385 0.3142 0.149 Uiso 1 1 calc R
H13F H 0.7232 0.8124 0.264 0.149 Uiso 1 1 calc R
C14' C 0.8003(5) 0.7224(4) 0.4331(4) 0.0721(15) Uani 1 1 d .
H14D H 0.728 0.7334 0.4317 0.108 Uiso 1 1 calc R
H14E H 0.8434 0.7559 0.4818 0.108 Uiso 1 1 calc R
H14F H 0.815 0.6743 0.461 0.108 Uiso 1 1 calc R

loop_
_atom_site_aniso_label
_atom_site_aniso_U_11
_atom_site_aniso_U_22
_atom_site_aniso_U_33
_atom_site_aniso_U_23
_atom_site_aniso_U_13
_atom_site_aniso_U_12
O2 0.070(2) 0.0480(18) 0.076(2) 0.0115(16) 0.0284(18) 0.0157(15)
O1 0.093(3) 0.0410(17) 0.065(2) -0.0111(15) 0.0287(19) -0.0014(16)
N52' 0.061(2) 0.0439(19) 0.048(2) 0.0010(15) 0.0251(17) 0.0059(16)
N52 0.058(2) 0.051(2) 0.0434(19) -0.0101(15) 0.0200(16) -0.0079(17)
N2 0.0474(19) 0.058(2) 0.0410(19) -0.0031(16) 0.0132(15) -0.0051(16)
N1 0.051(2) 0.052(2) 0.0363(18) -0.0045(15) 0.0075(15) -0.0077(16)
N1' 0.0518(19) 0.0467(18) 0.0336(17) -0.0058(14) 0.0136(14) 0.0006(15)
N2' 0.057(2) 0.051(2) 0.0359(17) -0.0050(15) 0.0170(15) -0.0001(16)
C34' 0.184(9) 0.059(3) 0.048(3) -0.009(3) 0.028(4) 0.033(4)
C33' 0.132(6) 0.073(4) 0.072(4) 0.000(3) 0.046(4) 0.034(4)
C32' 0.094(4) 0.059(3) 0.057(3) -0.001(2) 0.027(3) 0.014(3)
C31' 0.084(3) 0.041(2) 0.037(2) 0.0003(17) 0.016(2) 0.007(2)
C3' 0.062(3) 0.044(2) 0.034(2) 0.0003(16) 0.0101(18) 0.0025(19)
C4' 0.056(2) 0.052(2) 0.043(2) -0.0072(18) 0.0125(19) -0.006(2)
C5' 0.050(2) 0.043(2) 0.037(2) 0.0038(16) 0.0120(17) 0.0006(17)
C51' 0.049(2) 0.045(2) 0.039(2) 0.0023(17) 0.0125(17) 0.0031(18)
C53' 0.058(3) 0.065(3) 0.048(3) 0.006(2) 0.025(2) 0.009(2)
C53 0.053(2) 0.068(3) 0.046(2) -0.007(2) 0.019(2) -0.003(2)
C51 0.055(2) 0.042(2) 0.036(2) -0.0002(16) 0.0094(17) 0.0027(18)
C5 0.049(2) 0.038(2) 0.041(2) 0.0004(16) 0.0116(17) -0.0020(17)
C4 0.046(2) 0.044(2) 0.038(2) -0.0016(16) 0.0087(17) -0.0024(17)
C3 0.048(2) 0.041(2) 0.035(2) 0.0028(15) 0.0091(16) -0.0006(16)
C31 0.052(2) 0.040(2) 0.040(2) 0.0031(16) 0.0124(18) 0.0000(17)
C36 0.056(3) 0.070(3) 0.057(3) -0.007(2) 0.016(2) 0.002(2)
C35 0.071(3) 0.085(4) 0.071(4) -0.013(3) 0.037(3) 0.002(3)
C34 0.093(4) 0.059(3) 0.056(3) -0.009(2) 0.035(3) 0.003(3)
C36' 0.100(4) 0.059(3) 0.048(3) -0.010(2) 0.003(3) 0.004(3)
C35' 0.153(7) 0.064(3) 0.047(3) -0.014(3) 0.002(4) 0.015(4)
C11 0.061(3) 0.063(3) 0.046(3) -0.010(2) -0.004(2) -0.008(2)
C13 0.115(6) 0.066(4) 0.112(6) -0.022(4) -0.033(5) -0.021(4)
C12 0.087(4) 0.101(5) 0.040(3) -0.004(3) -0.003(3) 0.002(3)
C14 0.056(3) 0.124(6) 0.076(4) -0.016(4) -0.010(3) -0.009(3)
C32 0.059(3) 0.052(2) 0.044(2) -0.0022(19) 0.0100(19) -0.002(2)
C33 0.082(3) 0.052(3) 0.043(2) -0.006(2) 0.010(2) -0.004(2)
C11' 0.056(2) 0.056(3) 0.042(2) -0.0088(19) 0.0101(19) -0.007(2)
C12' 0.053(3) 0.147(7) 0.111(6) -0.067(5) 0.018(3) -0.019(4)
C13' 0.155(7) 0.057(3) 0.078(4) 0.000(3) 0.001(4) -0.026(4)
C14' 0.078(3) 0.100(4) 0.039(3) -0.019(3) 0.014(2) -0.011(3)

loop_
_atom_type_symbol
_atom_type_description
_atom_type_scat_dispersion_real
_atom_type_scat_dispersion_imag
_atom_type_scat_source
C C 0.0181 0.0091 'International Tables Vol C Tables 4.2.6.8 and 6.1.1.4'
H H 0 0 'International Tables Vol C Tables 4.2.6.8 and 6.1.1.4'
N N 0.0311 0.018 'International Tables Vol C Tables 4.2.6.8 and 6.1.1.4'
O O 0.0492 0.0322 'International Tables Vol C Tables 4.2.6.8 and 6.1.1.4'

loop_
_geom_angle_atom_site_label_1
_geom_angle_atom_site_label_2
_geom_angle_atom_site_label_3
_geom_angle
C51' N52' C53' 124.0(4)
C51' N52' H52' 118
C53' N52' H52' 118
C51 N52 C53 121.6(4)
C51 N52 H52 119.2
C53 N52 H52 119.2
C3 N2 N1 106.3(3)
N2 N1 C5 110.9(3)
N2 N1 C11 117.7(4)
C5 N1 C11 131.3(4)
N2' N1' C5' 111.2(3)
N2' N1' C11' 118.4(3)
C5' N1' C11' 130.3(3)
C3' N2' N1' 105.9(3)
C35' C34' C33' 120.4(6)
C35' C34' H34' 119.8
C33' C34' H34' 119.8
C34' C33' C32' 120.1(7)
C34' C33' H33' 119.9
C32' C33' H33' 119.9
C33' C32' C31' 120.4(6)
C33' C32' H32' 119.8
C31' C32' H32' 119.8
C32' C31' C36' 119.0(5)
C32' C31' C3' 120.4(5)
C36' C31' C3' 120.5(5)
N2' C3' C4' 110.4(4)
N2' C3' C31' 120.4(4)
C4' C3' C31' 129.1(4)
C5' C4' C3' 105.6(4)
C5' C4' H4' 127.2
C3' C4' H4' 127.2
N1' C5' C4' 106.8(4)
N1' C5' C51' 126.0(4)
C4' C5' C51' 127.1(4)
O2 C51' N52' 123.7(4)
O2 C51' C5' 122.1(4)
N52' C51' C5' 114.2(4)
N52' C53' C53 111.1(4)
N52' C53' H53A 109.4
C53 C53' H53A 109.4
N52' C53' H53B 109.4
C53 C53' H53B 109.4
H53A C53' H53B 108
N52 C53 C53' 111.6(4)
N52 C53 H53C 109.3
C53' C53 H53C 109.3
N52 C53 H53D 109.3
C53' C53 H53D 109.3
H53C C53 H53D 108
O1 C51 N52 121.5(4)
O1 C51 C5 123.2(4)
N52 C51 C5 115.4(4)
N1 C5 C4 106.7(4)
N1 C5 C51 124.4(4)
C4 C5 C51 128.9(4)
C5 C4 C3 105.7(4)
C5 C4 H4 127.1
C3 C4 H4 127.1
N2 C3 C4 110.4(4)
N2 C3 C31 118.2(4)
C4 C3 C31 131.5(4)
C32 C31 C36 118.0(4)
C32 C31 C3 122.5(4)
C36 C31 C3 119.6(4)
C35 C36 C31 121.0(5)
C35 C36 H36 119.5
C31 C36 H36 119.5
C36 C35 C34 120.4(5)
C36 C35 H35 119.8
C34 C35 H35 119.8
C33 C34 C35 119.4(5)
C33 C34 H34 120.3
C35 C34 H34 120.3
C31' C36' C35' 120.5(7)
C31' C36' H36' 119.7
C35' C36' H36' 119.7
C34' C35' C36' 119.5(7)
C34' C35' H35' 120.3
C36' C35' H35' 120.3
N1 C11 C13 107.9(4)
N1 C11 C12 109.7(4)
C13 C11 C12 112.5(6)
N1 C11 C14 107.6(4)
C13 C11 C14 110.8(5)
C12 C11 C14 108.3(5)
C11 C13 H13A 109.5
C11 C13 H13B 109.5
H13A C13 H13B 109.5
C11 C13 H13C 109.5
H13A C13 H13C 109.5
H13B C13 H13C 109.5
C11 C12 H12A 109.5
C11 C12 H12B 109.5
H12A C12 H12B 109.5
C11 C12 H12C 109.5
H12A C12 H12C 109.5
H12B C12 H12C 109.5
C11 C14 H14A 109.5
C11 C14 H14B 109.5
H14A C14 H14B 109.5
C11 C14 H14C 109.5
H14A C14 H14C 109.5
H14B C14 H14C 109.5
C33 C32 C31 120.7(5)
C33 C32 H32 119.6
C31 C32 H32 119.6
C34 C33 C32 120.5(5)
C34 C33 H33 119.7
C32 C33 H33 119.7
N1' C11' C14' 110.7(4)
N1' C11' C12' 107.9(4)
C14' C11' C12' 109.0(5)
N1' C11' C13' 107.4(4)
C14' C11' C13' 110.5(5)
C12' C11' C13' 111.3(6)
C11' C12' H12D 109.5
C11' C12' H12E 109.5
H12D C12' H12E 109.5
C11' C12' H12F 109.5
H12D C12' H12F 109.5
H12E C12' H12F 109.5
C11' C13' H13D 109.5
C11' C13' H13E 109.5
H13D C13' H13E 109.5
C11' C13' H13F 109.5
H13D C13' H13F 109.5
H13E C13' H13F 109.5
C11' C14' H14D 109.5
C11' C14' H14E 109.5
H14D C14' H14E 109.5
C11' C14' H14F 109.5
H14D C14' H14F 109.5
H14E C14' H14F 109.5

loop_
_geom_bond_atom_site_label_1
_geom_bond_atom_site_label_2
_geom_bond_distance
O2 C51' 1.228(5)
O1 C51 1.229(5)
N52' C51' 1.332(5)
N52' C53' 1.444(5)
N52' H52' 0.86
N52 C51 1.338(6)
N52 C53 1.448(5)
N52 H52 0.86
N2 C3 1.330(5)
N2 N1 1.350(5)
N1 C5 1.367(5)
N1 C11 1.495(6)
N1' N2' 1.355(5)
N1' C5' 1.358(5)
N1' C11' 1.499(6)
N2' C3' 1.334(6)
C34' C35' 1.372(12)
C34' C33' 1.373(11)
C34' H34' 0.93
C33' C32' 1.380(8)
C33' H33' 0.93
C32' C31' 1.382(8)
C32' H32' 0.93
C31' C36' 1.384(8)
C31' C3' 1.472(6)
C3' C4' 1.401(6)
C4' C5' 1.376(6)
C4' H4' 0.93
C5' C51' 1.490(6)
C53' C53 1.506(7)
C53' H53A 0.97
C53' H53B 0.97
C53 H53C 0.97
C53 H53D 0.97
C51 C5 1.484(6)
C5 C4 1.373(6)
C4 C3 1.402(6)
C4 H4 0.93
C3 C31 1.470(6)
C31 C32 1.389(6)
C31 C36 1.390(7)
C36 C35 1.374(7)
C36 H36 0.93
C35 C34 1.376(8)
C35 H35 0.93
C34 C33 1.375(8)
C34 H34 0.93
C36' C35' 1.390(8)
C36' H36' 0.93
C35' H35' 0.93
C11 C13 1.516(8)
C11 C12 1.523(8)
C11 C14 1.532(8)
C13 H13A 0.96
C13 H13B 0.96
C13 H13C 0.96
C12 H12A 0.96
C12 H12B 0.96
C12 H12C 0.96
C14 H14A 0.96
C14 H14B 0.96
C14 H14C 0.96
C32 C33 1.378(7)
C32 H32 0.93
C33 H33 0.93
C11' C14' 1.511(6)
C11' C12' 1.513(8)
C11' C13' 1.523(8)
C12' H12D 0.96
C12' H12E 0.96
C12' H12F 0.96
C13' H13D 0.96
C13' H13E 0.96
C13' H13F 0.96
C14' H14D 0.96
C14' H14E 0.96
C14' H14F 0.96

loop_
_geom_hbond_atom_site_label_D
_geom_hbond_atom_site_label_H
_geom_hbond_atom_site_label_A
_geom_hbond_distance_DH
_geom_hbond_distance_HA
_geom_hbond_distance_DA
_geom_hbond_angle_DHA
C13 H13B O1 0.96 2.43 3.226(9) 139.7
C12 H12C O1 0.96 2.44 3.231(8) 139.3
C13' H13F O2 0.96 2.68 3.450(9) 137.6
C14' H14D O2 0.96 2.45 3.271(7) 143.4

loop_
_geom_torsion_atom_site_label_1
_geom_torsion_atom_site_label_2
_geom_torsion_atom_site_label_3
_geom_torsion_atom_site_label_4
_geom_torsion
C3 N2 N1 C5 0.4(5)
C3 N2 N1 C11 -177.3(4)
C5' N1' N2' C3' -0.5(5)
C11' N1' N2' C3' -177.3(4)
C35' C34' C33' C32' -0.6(10)
C34' C33' C32' C31' 0.0(9)
C33' C32' C31' C36' 0.8(8)
C33' C32' C31' C3' -177.3(5)
N1' N2' C3' C4' -0.4(5)
N1' N2' C3' C31' 178.5(4)
C32' C31' C3' N2' 16.8(6)
C36' C31' C3' N2' -161.3(5)
C32' C31' C3' C4' -164.5(5)
C36' C31' C3' C4' 17.4(7)
N2' C3' C4' C5' 1.2(5)
C31' C3' C4' C5' -177.6(4)
N2' N1' C5' C4' 1.3(5)
C11' N1' C5' C4' 177.6(4)
N2' N1' C5' C51' -177.0(4)
C11' N1' C5' C51' -0.6(7)
C3' C4' C5' N1' -1.4(5)
C3' C4' C5' C51' 176.8(4)
C53' N52' C51' O2 -3.1(7)
C53' N52' C51' C5' 178.2(4)
N1' C5' C51' O2 64.9(6)
C4' C5' C51' O2 -112.9(5)
N1' C5' C51' N52' -116.3(5)
C4' C5' C51' N52' 65.8(6)
C51' N52' C53' C53 -111.7(5)
C51 N52 C53 C53' 75.4(6)
N52' C53' C53 N52 -177.3(4)
C53 N52 C51 O1 4.3(7)
C53 N52 C51 C5 -175.0(4)
N2 N1 C5 C4 -0.9(5)
C11 N1 C5 C4 176.4(4)
N2 N1 C5 C51 177.8(4)
C11 N1 C5 C51 -4.9(7)
O1 C51 C5 N1 -50.7(6)
N52 C51 C5 N1 128.6(4)
O1 C51 C5 C4 127.7(5)
N52 C51 C5 C4 -53.0(6)
N1 C5 C4 C3 0.9(4)
C51 C5 C4 C3 -177.7(4)
N1 N2 C3 C4 0.2(5)
N1 N2 C3 C31 178.6(3)
C5 C4 C3 N2 -0.8(5)
C5 C4 C3 C31 -178.8(4)
N2 C3 C31 C32 -177.1(4)
C4 C3 C31 C32 0.9(7)
N2 C3 C31 C36 2.7(6)
C4 C3 C31 C36 -179.3(4)
C32 C31 C36 C35 -0.6(7)
C3 C31 C36 C35 179.5(5)
C31 C36 C35 C34 0.8(9)
C36 C35 C34 C33 -0.5(9)
C32' C31' C36' C35' -1.0(8)
C3' C31' C36' C35' 177.1(5)
C33' C34' C35' C36' 0.4(10)
C31' C36' C35' C34' 0.4(9)
N2 N1 C11 C13 -102.4(6)
C5 N1 C11 C13 80.5(7)
N2 N1 C11 C12 134.7(5)
C5 N1 C11 C12 -42.4(7)
N2 N1 C11 C14 17.2(6)
C5 N1 C11 C14 -159.9(5)
C36 C31 C32 C33 0.2(7)
C3 C31 C32 C33 -179.9(4)
C35 C34 C33 C32 0.1(8)
C31 C32 C33 C34 0.0(7)
N2' N1' C11' C14' -146.0(4)
C5' N1' C11' C14' 37.9(6)
N2' N1' C11' C12' -26.8(6)
C5' N1' C11' C12' 157.0(5)
N2' N1' C11' C13' 93.3(5)
C5' N1' C11' C13' -82.9(6)
